data_4084687
loop_
_publ_author_name
'Budny-Godlewski, Krzysztof'
'Kubicki, Dominik'
'Justyniak, Iwona'
'Lewi\'nski, Janusz'

_publ_section_title
;
 A New Look at the Reactivity of TEMPO toward Diethylzinc
;
_journal_issue 19
_journal_name_full Organometallics
_journal_page_first 5093
_journal_paper_doi 10.1021/om5008117
_journal_volume 33
_journal_year 2014
_chemical_formula_sum 'C22 H46 N2 O2 Zn2'
_chemical_formula_weight 501.39
_chemical_name_systematic
;
 ?
;
_space_group_IT_number 15
_symmetry_cell_setting monoclinic
_symmetry_space_group_name_Hall '-C 2yc'
_symmetry_space_group_name_H-M 'C 1 2/c 1'
_atom_sites_solution_hydrogens geom
_atom_sites_solution_primary direct
_atom_sites_solution_secondary difmap
_audit_creation_method SHELXL-97
_cell_angle_alpha 90.00
_cell_angle_beta 100.016(4)
_cell_angle_gamma 90.00
_cell_formula_units_Z 4
_cell_length_a 9.9491(4)
_cell_length_b 12.6912(5)
_cell_length_c 20.3478(9)
_cell_measurement_reflns_used 4184
_cell_measurement_temperature 100(2)
_cell_measurement_theta_max 27.713
_cell_measurement_theta_min 0.998
_cell_volume 2530.08(18)
_computing_cell_refinement
;
CrysAlisPro, Agilent Technologies,
Version 1.171.35.21b (release 03-02-2012 CrysAlis171 .NET)
(compiled Feb 3 2012,10:37:01)
;
_computing_data_collection
;
CrysAlisPro, Agilent Technologies,
Version 1.171.35.21b (release 03-02-2012 CrysAlis171 .NET)
(compiled Feb 3 2012,10:37:01)
;
_computing_structure_refinement 'SHELXL-97 (Sheldrick, 2008)'
_diffrn_ambient_temperature 100(2)
_diffrn_measured_fraction_theta_full 0.997
_diffrn_measured_fraction_theta_max 0.997
_diffrn_measurement_device_type 'SuperNova, Dual, Mo at zero, Eos'
_diffrn_measurement_method '\w scans'
_diffrn_radiation_monochromator graphite
_diffrn_radiation_source 'fine-focus sealed tube'
_diffrn_radiation_type MoK\a
_diffrn_radiation_wavelength 0.71073
_diffrn_reflns_av_R_equivalents 0.0422
_diffrn_reflns_av_sigmaI/netI 0.0304
_diffrn_reflns_limit_h_max 11
_diffrn_reflns_limit_h_min -9
_diffrn_reflns_limit_k_max 14
_diffrn_reflns_limit_k_min -14
_diffrn_reflns_limit_l_max 22
_diffrn_reflns_limit_l_min -22
_diffrn_reflns_number 7287
_diffrn_reflns_theta_full 23.25
_diffrn_reflns_theta_max 23.25
_diffrn_reflns_theta_min 2.94
_exptl_absorpt_coefficient_mu 1.914
_exptl_absorpt_correction_T_max 0.765
_exptl_absorpt_correction_T_min 0.582
_exptl_absorpt_correction_type multi-scan
_exptl_absorpt_process_details
;
CrysAlisPro, Agilent Technologies,
Version 1.171.35.19 (release 27-10-2011 CrysAlis171 .NET)
(compiled Oct 27 2011,15:02:11)
Empirical absorption correction using spherical harmonics,
implemented in SCALE3 ABSPACK scaling algorithm.
;
_exptl_crystal_colour colorless
_exptl_crystal_density_diffrn 1.316
_exptl_crystal_density_method 'not measured'
_exptl_crystal_description plate
_exptl_crystal_F_000 1072
_exptl_crystal_size_max 0.39
_exptl_crystal_size_mid 0.24
_exptl_crystal_size_min 0.14
_refine_diff_density_max 0.743
_refine_diff_density_min -0.861
_refine_diff_density_rms 0.111
_refine_ls_extinction_method none
_refine_ls_goodness_of_fit_ref 1.331
_refine_ls_hydrogen_treatment constr
_refine_ls_matrix_type full
_refine_ls_number_parameters 132
_refine_ls_number_reflns 1802
_refine_ls_number_restraints 0
_refine_ls_restrained_S_all 1.331
_refine_ls_R_factor_all 0.0684
_refine_ls_R_factor_gt 0.0520
_refine_ls_shift/su_max 0.000
_refine_ls_shift/su_mean 0.000
_refine_ls_structure_factor_coef Fsqd
_refine_ls_weighting_details 'calc w=1/[\s^2^(Fo^2^)+(0.0075P)^2^+47.6199P] where P=(Fo^2^+2Fc^2^)/3'
_refine_ls_weighting_scheme calc
_refine_ls_wR_factor_gt 0.1221
_refine_ls_wR_factor_ref 0.1426
_reflns_number_gt 1764
_reflns_number_total 1802
_reflns_threshold_expression I>2\s(I)
_cod_data_source_file om5008117_si_002.cif
_cod_data_source_block bud282_1
_cod_depositor_comments
;
The following automatic conversions were performed:

'_symmetry_cell_setting' value 'Monoclinic' changed to 'monoclinic'
according to
/usr/data/users/saulius/crontab/automatic-downloads/current/ACS/lib/dictionaries/cif_core.dic
dictionary named 'cif_core.dic' version 2.4.2 from 2011-04-26.

Automatic conversion script
Id: cif_fix_values 2827 2014-09-09 07:05:25Z andrius 
;
_cod_original_cell_volume 2530.01(18)
_cod_original_sg_symbol_H-M ' C 2/c'
_cod_database_code 4084687

loop_
_symmetry_equiv_pos_as_xyz
'x, y, z'
'-x, y, -z+1/2'
'x+1/2, y+1/2, z'
'-x+1/2, y+1/2, -z+1/2'
'-x, -y, -z'
'x, -y, z-1/2'
'-x+1/2, -y+1/2, -z'
'x+1/2, -y+1/2, z-1/2'

loop_
_atom_site_label
_atom_site_type_symbol
_atom_site_fract_x
_atom_site_fract_y
_atom_site_fract_z
_atom_site_U_iso_or_equiv
_atom_site_adp_type
_atom_site_occupancy
_atom_site_symmetry_multiplicity
_atom_site_calc_flag
_atom_site_refinement_flags
C1 C 0.7938(8) 0.8456(7) 0.8706(4) 0.0298(18) Uani 1 1 d .
H1A H 0.7116 0.8879 0.8533 0.036 Uiso 1 1 calc R
H1B H 0.7635 0.7719 0.8744 0.036 Uiso 1 1 calc R
C2 C 0.8519(9) 0.8851(7) 0.9405(4) 0.037(2) Uani 1 1 d .
H2A H 0.9392 0.8502 0.9566 0.055 Uiso 1 1 calc R
H2B H 0.7877 0.8691 0.9706 0.055 Uiso 1 1 calc R
H2C H 0.8660 0.9615 0.9393 0.055 Uiso 1 1 calc R
C3 C 1.2736(7) 0.7414(6) 0.8577(3) 0.0170(15) Uani 1 1 d .
C4 C 1.3688(7) 0.7374(6) 0.9251(3) 0.0213(16) Uani 1 1 d .
H4A H 1.3134 0.7286 0.9607 0.026 Uiso 1 1 calc R
H4B H 1.4288 0.6750 0.9261 0.026 Uiso 1 1 calc R
C5 C 1.4567(7) 0.8350(7) 0.9397(4) 0.0298(19) Uani 1 1 d .
H5A H 1.5199 0.8404 0.9072 0.036 Uiso 1 1 calc R
H5B H 1.5118 0.8300 0.9850 0.036 Uiso 1 1 calc R
C6 C 1.3657(8) 0.9331(6) 0.9348(4) 0.031(2) Uani 1 1 d .
H6A H 1.3088 0.9300 0.9701 0.037 Uiso 1 1 calc R
H6B H 1.4241 0.9966 0.9428 0.037 Uiso 1 1 calc R
C7 C 1.2729(8) 0.9428(6) 0.8668(4) 0.0249(17) Uani 1 1 d .
C8 C 1.3553(8) 0.7233(7) 0.8000(3) 0.031(2) Uani 1 1 d .
H8A H 1.2976 0.7408 0.7573 0.046 Uiso 1 1 calc R
H8B H 1.3834 0.6494 0.7996 0.046 Uiso 1 1 calc R
H8C H 1.4364 0.7685 0.8067 0.046 Uiso 1 1 calc R
C9 C 1.1677(8) 0.6536(6) 0.8554(4) 0.0311(19) Uani 1 1 d .
H9A H 1.1091 0.6680 0.8885 0.047 Uiso 1 1 calc R
H9B H 1.2142 0.5860 0.8656 0.047 Uiso 1 1 calc R
H9C H 1.1117 0.6506 0.8108 0.047 Uiso 1 1 calc R
C10 C 1.3542(7) 0.9782(6) 0.8142(4) 0.0215(17) Uani 1 1 d .
H10A H 1.4345 0.9329 0.8159 0.032 Uiso 1 1 calc R
H10B H 1.3836 1.0513 0.8229 0.032 Uiso 1 1 calc R
H10C H 1.2970 0.9732 0.7700 0.032 Uiso 1 1 calc R
C11 C 1.1672(10) 1.0280(6) 0.8732(4) 0.039(2) Uani 1 1 d .
H11A H 1.1094 1.0396 0.8296 0.058 Uiso 1 1 calc R
H11B H 1.2141 1.0937 0.8886 0.058 Uiso 1 1 calc R
H11C H 1.1105 1.0053 0.9054 0.058 Uiso 1 1 calc R
N1 N 1.1979(5) 0.8413(4) 0.8555(3) 0.0132(12) Uani 1 1 d .
O1 O 1.1016(4) 0.8488(4) 0.7942(2) 0.0181(11) Uani 1 1 d .
Zn1 Zn 0.91326(8) 0.84934(6) 0.80442(4) 0.0174(3) Uani 1 1 d .

loop_
_atom_site_aniso_label
_atom_site_aniso_U_11
_atom_site_aniso_U_22
_atom_site_aniso_U_33
_atom_site_aniso_U_23
_atom_site_aniso_U_13
_atom_site_aniso_U_12
C1 0.030(4) 0.035(5) 0.024(4) -0.005(4) 0.006(3) 0.012(4)
C2 0.042(5) 0.051(6) 0.016(4) 0.001(4) 0.003(4) 0.002(4)
C3 0.018(4) 0.016(4) 0.016(3) -0.002(3) 0.002(3) 0.009(3)
C4 0.021(4) 0.023(4) 0.019(4) 0.002(3) 0.003(3) 0.012(3)
C5 0.020(4) 0.046(5) 0.019(4) -0.001(4) -0.008(3) -0.002(4)
C6 0.032(5) 0.025(4) 0.029(4) 0.000(4) -0.010(4) -0.014(4)
C7 0.026(4) 0.016(4) 0.028(4) 0.006(3) -0.008(3) -0.002(3)
C8 0.037(5) 0.039(5) 0.014(4) -0.003(3) 0.000(3) 0.023(4)
C9 0.035(5) 0.019(4) 0.037(5) -0.002(4) -0.002(4) -0.015(4)
C10 0.011(4) 0.023(4) 0.029(4) 0.003(3) 0.000(3) -0.001(3)
C11 0.060(6) 0.018(4) 0.031(5) -0.002(4) -0.011(4) 0.003(4)
N1 0.009(3) 0.014(3) 0.013(3) -0.003(2) -0.007(2) 0.001(2)
O1 0.011(2) 0.032(3) 0.009(2) -0.001(2) -0.0041(18) 0.002(2)
Zn1 0.0134(4) 0.0223(5) 0.0161(4) -0.0037(4) 0.0015(3) 0.0029(4)

loop_
_atom_type_symbol
_atom_type_description
_atom_type_scat_dispersion_real
_atom_type_scat_dispersion_imag
_atom_type_scat_source
C C 0.0033 0.0016 'International Tables Vol C Tables 4.2.6.8 and 6.1.1.4'
H H 0.0000 0.0000 'International Tables Vol C Tables 4.2.6.8 and 6.1.1.4'
N N 0.0061 0.0033 'International Tables Vol C Tables 4.2.6.8 and 6.1.1.4'
O O 0.0106 0.0060 'International Tables Vol C Tables 4.2.6.8 and 6.1.1.4'
Zn Zn 0.2839 1.4301 'International Tables Vol C Tables 4.2.6.8 and 6.1.1.4'

loop_
_geom_angle_atom_site_label_1
_geom_angle_atom_site_label_2
_geom_angle_atom_site_label_3
_geom_angle
_geom_angle_site_symmetry_1
_geom_angle_site_symmetry_3
C2 C1 Zn1 117.4(6) . .
C2 C1 H1A 107.9 . .
Zn1 C1 H1A 107.9 . .
C2 C1 H1B 107.9 . .
Zn1 C1 H1B 107.9 . .
H1A C1 H1B 107.2 . .
C1 C2 H2A 109.5 . .
C1 C2 H2B 109.5 . .
H2A C2 H2B 109.5 . .
C1 C2 H2C 109.5 . .
H2A C2 H2C 109.5 . .
H2B C2 H2C 109.5 . .
N1 C3 C4 106.9(5) . .
N1 C3 C9 106.2(6) . .
C4 C3 C9 108.6(6) . .
N1 C3 C8 115.8(6) . .
C4 C3 C8 110.4(6) . .
C9 C3 C8 108.5(6) . .
C5 C4 C3 113.3(6) . .
C5 C4 H4A 108.9 . .
C3 C4 H4A 108.9 . .
C5 C4 H4B 108.9 . .
C3 C4 H4B 108.9 . .
H4A C4 H4B 107.7 . .
C4 C5 C6 109.7(6) . .
C4 C5 H5A 109.7 . .
C6 C5 H5A 109.7 . .
C4 C5 H5B 109.7 . .
C6 C5 H5B 109.7 . .
H5A C5 H5B 108.2 . .
C7 C6 C5 112.4(6) . .
C7 C6 H6A 109.1 . .
C5 C6 H6A 109.1 . .
C7 C6 H6B 109.1 . .
C5 C6 H6B 109.1 . .
H6A C6 H6B 107.9 . .
N1 C7 C10 117.5(6) . .
N1 C7 C6 106.2(6) . .
C10 C7 C6 110.5(6) . .
N1 C7 C11 107.0(6) . .
C10 C7 C11 108.0(6) . .
C6 C7 C11 107.2(7) . .
C3 C8 H8A 109.5 . .
C3 C8 H8B 109.5 . .
H8A C8 H8B 109.5 . .
C3 C8 H8C 109.5 . .
H8A C8 H8C 109.5 . .
H8B C8 H8C 109.5 . .
C3 C9 H9A 109.5 . .
C3 C9 H9B 109.5 . .
H9A C9 H9B 109.5 . .
C3 C9 H9C 109.5 . .
H9A C9 H9C 109.5 . .
H9B C9 H9C 109.5 . .
C7 C10 H10A 109.5 . .
C7 C10 H10B 109.5 . .
H10A C10 H10B 109.5 . .
C7 C10 H10C 109.5 . .
H10A C10 H10C 109.5 . .
H10B C10 H10C 109.5 . .
C7 C11 H11A 109.5 . .
C7 C11 H11B 109.5 . .
H11A C11 H11B 109.5 . .
C7 C11 H11C 109.5 . .
H11A C11 H11C 109.5 . .
H11B C11 H11C 109.5 . .
O1 N1 C3 110.1(5) . .
O1 N1 C7 108.5(5) . .
C3 N1 C7 120.1(5) . .
N1 O1 Zn1 114.9(3) . .
N1 O1 Zn1 142.9(4) . 2_756
Zn1 O1 Zn1 101.97(19) . 2_756
O1 Zn1 C1 143.1(3) . .
O1 Zn1 O1 78.03(19) . 2_756
C1 Zn1 O1 138.8(3) . 2_756
O1 Zn1 Zn1 39.79(12) . 2_756
C1 Zn1 Zn1 176.7(2) . 2_756
O1 Zn1 Zn1 38.25(13) 2_756 2_756

loop_
_geom_bond_atom_site_label_1
_geom_bond_atom_site_label_2
_geom_bond_distance
_geom_bond_site_symmetry_2
C1 C2 1.525(10) .
C1 Zn1 1.945(7) .
C1 H1A 0.9900 .
C1 H1B 0.9900 .
C2 H2A 0.9800 .
C2 H2B 0.9800 .
C2 H2C 0.9800 .
C3 N1 1.471(9) .
C3 C4 1.525(9) .
C3 C9 1.529(10) .
C3 C8 1.556(10) .
C4 C5 1.517(11) .
C4 H4A 0.9900 .
C4 H4B 0.9900 .
C5 C6 1.531(11) .
C5 H5A 0.9900 .
C5 H5B 0.9900 .
C6 C7 1.529(10) .
C6 H6A 0.9900 .
C6 H6B 0.9900 .
C7 N1 1.487(9) .
C7 C10 1.517(10) .
C7 C11 1.530(12) .
C8 H8A 0.9800 .
C8 H8B 0.9800 .
C8 H8C 0.9800 .
C9 H9A 0.9800 .
C9 H9B 0.9800 .
C9 H9C 0.9800 .
C10 H10A 0.9800 .
C10 H10B 0.9800 .
C10 H10C 0.9800 .
C11 H11A 0.9800 .
C11 H11B 0.9800 .
C11 H11C 0.9800 .
N1 O1 1.438(6) .
O1 Zn1 1.921(4) .
O1 Zn1 1.986(4) 2_756
Zn1 O1 1.986(4) 2_756
Zn1 Zn1 3.0354(16) 2_756
